data_2225497
loop_
_publ_author_name
'Oliveira-Campos, Ana M. F.'
'Ribeiro, Joana M. O.'
'Rodrigues, L\'igia M.'
'Parpot, Pier'
'Lopes, Paulo E.'

_publ_section_title
;
 3-[1-(4-Methylphenylsulfonyl)-1,4-dihydropyridin-4-yl]-1<i>H</i>-indole
;
_journal_coeditor_code CV2703
_journal_issue 4
_journal_name_full 'Acta Crystallographica Section E'
_journal_page_first o915
_journal_paper_doi 10.1107/S1600536810010214
_journal_volume 66
_journal_year 2010
_chemical_formula_iupac 'C20 H18 N2 O2 S'
_chemical_formula_moiety 'C20 H18 N2 O2 S'
_chemical_formula_sum 'C20 H18 N2 O2 S'
_chemical_formula_weight 350.42
_chemical_name_systematic
;
3-[1-(4-Methylphenylsulfonyl)-1,4-dihydropyridin-4-yl]-1<i>H</i>-indole
;
_space_group_IT_number 19
_symmetry_cell_setting orthorhombic
_symmetry_space_group_name_Hall 'P 2ac 2ab'
_symmetry_space_group_name_H-M 'P 21 21 21'
_atom_sites_solution_hydrogens geom
_atom_sites_solution_primary direct
_atom_sites_solution_secondary difmap
_audit_creation_method SHELXL-97
_cell_angle_alpha 90.00
_cell_angle_beta 90.00
_cell_angle_gamma 90.00
_cell_formula_units_Z 4
_cell_length_a 7.9192(9)
_cell_length_b 11.4344(13)
_cell_length_c 19.168(2)
_cell_measurement_reflns_used 2827
_cell_measurement_temperature 293(2)
_cell_measurement_theta_max 21.45
_cell_measurement_theta_min 2.57
_cell_volume 1735.7(3)
_computing_cell_refinement 'SAINT (Bruker 2001)'
_computing_data_collection 'SMART (Bruker 2001)'
_computing_data_reduction 'SAINT (Bruker 2001)'
_computing_molecular_graphics 'SHELXTL (Sheldrick, 2008)'
_computing_publication_material 'SHELXTL (Sheldrick, 2008) and publCIF (Westrip, 2010)'
_computing_structure_refinement 'SHELXL97 (Sheldrick, 2008)'
_computing_structure_solution 'SHELXS97 (Sheldrick, 2008)'
_diffrn_ambient_temperature 293(2)
_diffrn_measured_fraction_theta_full 0.992
_diffrn_measured_fraction_theta_max 0.992
_diffrn_measurement_device_type 'Bruker SMART 1000 CCD diffractometer'
_diffrn_measurement_method 'phi and omega scans'
_diffrn_radiation_monochromator graphite
_diffrn_radiation_source 'fine-focus sealed tube'
_diffrn_radiation_type MoK\a
_diffrn_radiation_wavelength 0.71073
_diffrn_reflns_av_R_equivalents 0.0357
_diffrn_reflns_av_sigmaI/netI 0.0484
_diffrn_reflns_limit_h_max 10
_diffrn_reflns_limit_h_min -10
_diffrn_reflns_limit_k_max 14
_diffrn_reflns_limit_k_min -10
_diffrn_reflns_limit_l_max 22
_diffrn_reflns_limit_l_min -25
_diffrn_reflns_number 11335
_diffrn_reflns_theta_full 27.98
_diffrn_reflns_theta_max 27.98
_diffrn_reflns_theta_min 2.07
_exptl_absorpt_coefficient_mu 0.202
_exptl_absorpt_correction_type none
_exptl_crystal_colour 'light pink'
_exptl_crystal_density_diffrn 1.341
_exptl_crystal_density_method 'not measured'
_exptl_crystal_description prism
_exptl_crystal_F_000 736
_exptl_crystal_size_max 0.47
_exptl_crystal_size_mid 0.45
_exptl_crystal_size_min 0.42
_refine_diff_density_max 0.168
_refine_diff_density_min -0.237
_refine_ls_abs_structure_details 'Flack (1983), 1718 Friedel pairs'
_refine_ls_abs_structure_Flack -0.07(8)
_refine_ls_extinction_method none
_refine_ls_goodness_of_fit_ref 1.011
_refine_ls_hydrogen_treatment mixed
_refine_ls_matrix_type full
_refine_ls_number_parameters 231
_refine_ls_number_reflns 4115
_refine_ls_number_restraints 0
_refine_ls_restrained_S_all 1.011
_refine_ls_R_factor_all 0.0776
_refine_ls_R_factor_gt 0.0408
_refine_ls_shift/su_max 0.000
_refine_ls_shift/su_mean 0.000
_refine_ls_structure_factor_coef Fsqd
_refine_ls_weighting_details 'calc w=1/[\s^2^(Fo^2^)+(0.0423P)^2^+0.2268P] where P=(Fo^2^+2Fc^2^)/3'
_refine_ls_weighting_scheme calc
_refine_ls_wR_factor_gt 0.0864
_refine_ls_wR_factor_ref 0.1021
_reflns_number_gt 2830
_reflns_number_total 4115
_reflns_threshold_expression I>2sigma(I)
_cod_data_source_file cv2703.cif
_cod_data_source_block I
_cod_database_code 2225497
_cod_database_fobs_code 2225497

loop_
_symmetry_equiv_pos_as_xyz
'x, y, z'
'-x+1/2, -y, z+1/2'
'-x, y+1/2, -z+1/2'
'x+1/2, -y+1/2, -z'

loop_
_atom_site_type_symbol
_atom_site_label
_atom_site_fract_x
_atom_site_fract_y
_atom_site_fract_z
_atom_site_U_iso_or_equiv
_atom_site_adp_type
_atom_site_calc_flag
_atom_site_refinement_flags
_atom_site_occupancy
_atom_site_disorder_assembly
_atom_site_disorder_group
S S 0.43816(8) 0.16555(6) 0.18936(3) 0.05332(19) Uani d . 1 . .
O O1 0.5841(2) 0.12035(19) 0.22313(9) 0.0705(6) Uani d . 1 . .
O O2 0.3845(3) 0.28318(17) 0.20181(9) 0.0720(6) Uani d . 1 . .
N N1 -0.1929(3) -0.2711(2) 0.05481(12) 0.0609(7) Uani d . 1 . .
H H1 -0.249(4) -0.330(3) 0.0446(15) 0.078(10) Uiso d . 1 . .
C C1 -0.1217(3) -0.1920(2) 0.01063(12) 0.0458(6) Uani d . 1 . .
C C2 -0.1307(3) -0.1842(3) -0.06159(12) 0.0561(7) Uani d . 1 . .
H H2 -0.1872 -0.2404 -0.0877 0.067 Uiso calc R 1 . .
C C3 -0.0535(4) -0.0909(2) -0.09299(12) 0.0592(7) Uani d . 1 . .
H H3 -0.0601 -0.0825 -0.1412 0.071 Uiso calc R 1 . .
C C4 0.0354(3) -0.0080(2) -0.05365(12) 0.0529(6) Uani d . 1 . .
H H4 0.0885 0.0538 -0.0764 0.063 Uiso calc R 1 . .
C C5 0.0459(3) -0.01583(19) 0.01780(11) 0.0440(5) Uani d . 1 . .
H H5 0.1060 0.0396 0.0432 0.053 Uiso calc R 1 . .
C C6 -0.0352(3) -0.10865(18) 0.05181(11) 0.0366(5) Uani d . 1 . .
C C7 -0.0614(3) -0.14245(19) 0.12343(10) 0.0415(5) Uani d . 1 . .
C C8 -0.1592(3) -0.2394(2) 0.12171(12) 0.0548(7) Uani d . 1 . .
H H8 -0.1982 -0.2789 0.1609 0.066 Uiso calc R 1 . .
C C9 0.0027(3) -0.0848(2) 0.18946(11) 0.0444(6) Uani d . 1 . .
H H9 -0.0680 -0.1132 0.2279 0.053 Uiso calc R 1 . .
C C10 -0.0131(3) 0.0452(2) 0.18840(12) 0.0463(6) Uani d . 1 . .
H H10 -0.1194 0.0769 0.1802 0.056 Uiso calc R 1 . .
C C11 0.1134(3) 0.1181(2) 0.19833(11) 0.0459(6) Uani d . 1 . .
H H11 0.0928 0.1979 0.1949 0.055 Uiso calc R 1 . .
N N2 0.2792(2) 0.08014(18) 0.21399(9) 0.0445(5) Uani d . 1 . .
C C13 0.3048(3) -0.0418(2) 0.21675(11) 0.0473(6) Uani d . 1 . .
H H13 0.4128 -0.0697 0.2260 0.057 Uiso calc R 1 . .
C C12 0.1825(3) -0.1175(2) 0.20673(10) 0.0462(6) Uani d . 1 . .
H H12 0.2084 -0.1966 0.2105 0.055 Uiso calc R 1 . .
C C14 0.4588(3) 0.1429(2) 0.09933(11) 0.0456(6) Uani d . 1 . .
C C15 0.5422(3) 0.0451(2) 0.07507(12) 0.0542(6) Uani d . 1 . .
H H15 0.5929 -0.0064 0.1063 0.065 Uiso calc R 1 . .
C C16 0.5499(3) 0.0241(2) 0.00439(13) 0.0595(7) Uani d . 1 . .
H H16 0.6064 -0.0419 -0.0117 0.071 Uiso calc R 1 . .
C C17 0.4753(4) 0.0990(3) -0.04315(12) 0.0563(7) Uani d . 1 . .
C C18 0.3938(4) 0.1972(2) -0.01774(13) 0.0611(7) Uani d . 1 . .
H H18 0.3451 0.2493 -0.0490 0.073 Uiso calc R 1 . .
C C19 0.3829(3) 0.2198(2) 0.05302(13) 0.0549(7) Uani d . 1 . .
H H19 0.3257 0.2854 0.0692 0.066 Uiso calc R 1 . .
C C20 0.4842(5) 0.0734(3) -0.12010(14) 0.0867(11) Uani d . 1 . .
H H20A 0.4108 0.1259 -0.1448 0.130 Uiso calc R 1 . .
H H20B 0.4494 -0.0058 -0.1285 0.130 Uiso calc R 1 . .
H H20C 0.5981 0.0838 -0.1361 0.130 Uiso calc R 1 . .

loop_
_atom_site_aniso_label
_atom_site_aniso_U_11
_atom_site_aniso_U_22
_atom_site_aniso_U_33
_atom_site_aniso_U_12
_atom_site_aniso_U_13
_atom_site_aniso_U_23
S 0.0401(3) 0.0752(5) 0.0447(3) -0.0101(3) -0.0001(3) -0.0173(3)
O1 0.0388(10) 0.1244(18) 0.0481(9) -0.0081(11) -0.0087(8) -0.0082(10)
O2 0.0725(13) 0.0654(12) 0.0783(13) -0.0150(10) 0.0113(10) -0.0355(10)
N1 0.0710(17) 0.0531(14) 0.0587(14) -0.0285(13) -0.0069(11) -0.0050(12)
C1 0.0458(13) 0.0460(14) 0.0457(12) 0.0012(12) -0.0048(10) -0.0067(11)
C2 0.0607(15) 0.0638(18) 0.0438(13) 0.0057(14) -0.0102(12) -0.0176(13)
C3 0.0673(18) 0.0776(19) 0.0328(12) 0.0201(17) -0.0006(13) 0.0021(12)
C4 0.0640(17) 0.0497(14) 0.0451(13) 0.0098(13) 0.0084(12) 0.0085(12)
C5 0.0489(14) 0.0384(12) 0.0446(12) -0.0006(12) 0.0027(11) -0.0016(10)
C6 0.0359(13) 0.0353(11) 0.0384(11) 0.0033(10) -0.0015(9) -0.0017(9)
C7 0.0428(12) 0.0451(13) 0.0366(11) -0.0043(11) -0.0039(10) 0.0020(9)
C8 0.0609(17) 0.0559(17) 0.0475(14) -0.0164(13) -0.0008(12) 0.0081(12)
C9 0.0428(12) 0.0585(15) 0.0318(11) -0.0053(11) 0.0023(10) -0.0024(11)
C10 0.0342(11) 0.0581(15) 0.0465(12) 0.0069(11) -0.0015(10) -0.0145(12)
C11 0.0410(12) 0.0518(14) 0.0450(13) 0.0097(11) -0.0029(10) -0.0137(11)
N2 0.0351(10) 0.0594(14) 0.0391(10) 0.0019(9) -0.0016(8) -0.0063(9)
C13 0.0421(13) 0.0651(18) 0.0346(11) 0.0115(13) -0.0017(10) -0.0013(11)
C12 0.0553(15) 0.0525(15) 0.0309(11) 0.0059(13) -0.0031(10) 0.0011(10)
C14 0.0373(13) 0.0566(15) 0.0429(12) -0.0058(12) 0.0018(10) -0.0064(11)
C15 0.0490(15) 0.0706(18) 0.0429(13) 0.0124(14) -0.0001(12) 0.0012(12)
C16 0.0561(16) 0.0716(18) 0.0509(14) 0.0103(15) 0.0084(13) -0.0096(13)
C17 0.0550(17) 0.0714(18) 0.0424(13) -0.0195(14) 0.0036(12) 0.0032(12)
C18 0.0675(18) 0.0613(18) 0.0544(15) -0.0117(15) -0.0071(13) 0.0167(14)
C19 0.0552(16) 0.0484(14) 0.0611(16) -0.0029(13) 0.0023(13) -0.0008(13)
C20 0.103(3) 0.114(3) 0.0430(15) -0.029(2) 0.0031(16) 0.0028(16)

loop_
_atom_type_symbol
_atom_type_description
_atom_type_scat_dispersion_real
_atom_type_scat_dispersion_imag
_atom_type_scat_source
C C 0.0033 0.0016 'International Tables Vol C Tables 4.2.6.8 and 6.1.1.4'
H H 0.0000 0.0000 'International Tables Vol C Tables 4.2.6.8 and 6.1.1.4'
N N 0.0061 0.0033 'International Tables Vol C Tables 4.2.6.8 and 6.1.1.4'
O O 0.0106 0.0060 'International Tables Vol C Tables 4.2.6.8 and 6.1.1.4'
S S 0.1246 0.1234 'International Tables Vol C Tables 4.2.6.8 and 6.1.1.4'

loop_
_geom_angle_atom_site_label_1
_geom_angle_atom_site_label_2
_geom_angle_atom_site_label_3
_geom_angle_site_symmetry_1
_geom_angle_site_symmetry_3
_geom_angle
_geom_angle_publ_flag
O1 S O2 . . 120.47(12) ?
O1 S N2 . . 105.83(11) ?
O2 S N2 . . 106.28(11) ?
O1 S C14 . . 108.58(11) ?
O2 S C14 . . 109.32(12) ?
N2 S C14 . . 105.29(10) ?
C8 N1 C1 . . 109.2(2) ?
N1 C1 C2 . . 130.0(2) ?
N1 C1 C6 . . 107.5(2) ?
C2 C1 C6 . . 122.5(2) ?
C3 C2 C1 . . 117.8(2) ?
C2 C3 C4 . . 121.0(2) ?
C5 C4 C3 . . 121.5(2) ?
C4 C5 C6 . . 119.0(2) ?
C5 C6 C1 . . 118.2(2) ?
C5 C6 C7 . . 135.4(2) ?
C1 C6 C7 . . 106.32(19) ?
C8 C7 C6 . . 106.19(19) ?
C8 C7 C9 . . 124.7(2) ?
C6 C7 C9 . . 129.1(2) ?
C7 C8 N1 . . 110.7(2) ?
C10 C9 C12 . . 109.2(2) ?
C10 C9 C7 . . 113.21(19) ?
C12 C9 C7 . . 113.0(2) ?
C11 C10 C9 . . 124.4(2) ?
C10 C11 N2 . . 122.9(2) ?
C13 N2 C11 . . 116.4(2) ?
C13 N2 S . . 118.87(16) ?
C11 N2 S . . 117.57(17) ?
C12 C13 N2 . . 122.7(2) ?
C13 C12 C9 . . 124.4(2) ?
C15 C14 C19 . . 120.4(2) ?
C15 C14 S . . 119.76(18) ?
C19 C14 S . . 119.75(19) ?
C16 C15 C14 . . 119.6(2) ?
C15 C16 C17 . . 121.4(2) ?
C16 C17 C18 . . 118.0(2) ?
C16 C17 C20 . . 120.4(3) ?
C18 C17 C20 . . 121.6(3) ?
C19 C18 C17 . . 121.7(3) ?
C18 C19 C14 . . 118.8(2) ?
C1 N1 H1 . . 128(2) ?
C8 N1 H1 . . 123(2) ?
N1 C8 H8 . . 124.6 ?
C7 C8 H8 . . 124.7 ?
C1 C2 H2 . . 121.1 ?
C3 C2 H2 . . 121.1 ?
C2 C3 H3 . . 119.5 ?
C4 C3 H3 . . 119.5 ?
C3 C4 H4 . . 119.2 ?
C5 C4 H4 . . 119.3 ?
C4 C5 H5 . . 120.5 ?
C6 C5 H5 . . 120.5 ?
C7 C9 H9 . . 107 ?
C12 C9 H9 . . 107 ?
C10 C9 H9 . . 107 ?
C9 C10 H10 . . 117.8 ?
C11 C10 H10 . . 117.8 ?
C10 C11 H11 . . 118.5 ?
N2 C11 H11 . . 118.6 ?
C9 C12 H12 . . 117.8 ?
C13 C12 H12 . . 117.8 ?
C12 C13 H13 . . 118.7 ?
N2 C13 H13 . . 118.6 ?
C14 C15 H15 . . 120.2 ?
C16 C15 H15 . . 120.2 ?
C15 C16 H16 . . 119.3 ?
C17 C16 H16 . . 119.3 ?
C17 C18 H18 . . 119.1 ?
C19 C18 H18 . . 119.1 ?
C18 C19 H19 . . 120.5 ?
C14 C19 H19 . . 120.6 ?
C17 C20 H20A . . 109.5 ?
C17 C20 H20C . . 109.4 ?
C17 C20 H20B . . 109.5 ?
H20A C20 H20C . . 109.5 ?

loop_
_geom_bond_atom_site_label_1
_geom_bond_atom_site_label_2
_geom_bond_site_symmetry_2
_geom_bond_distance
_geom_bond_publ_flag
S O1 . 1.4217(19) ?
S O2 . 1.431(2) ?
S N2 . 1.662(2) ?
S C14 . 1.753(2) ?
N1 C8 . 1.359(3) ?
N1 C1 . 1.361(3) ?
C1 C2 . 1.389(3) ?
C1 C6 . 1.415(3) ?
C2 C3 . 1.369(4) ?
C3 C4 . 1.401(4) ?
C4 C5 . 1.375(3) ?
C5 C6 . 1.401(3) ?
C6 C7 . 1.441(3) ?
C7 C8 . 1.353(3) ?
C7 C9 . 1.514(3) ?
C9 C10 . 1.492(3) ?
C9 C12 . 1.509(3) ?
C10 C11 . 1.316(3) ?
C11 N2 . 1.415(3) ?
N2 C13 . 1.410(3) ?
C13 C12 . 1.314(3) ?
C14 C15 . 1.379(3) ?
C14 C19 . 1.386(3) ?
C15 C16 . 1.377(3) ?
C16 C17 . 1.383(4) ?
C17 C18 . 1.383(4) ?
C17 C20 . 1.505(4) ?
C18 C19 . 1.383(3) ?
N1 H1 . 0.83(3) ?
C2 H2 . 0.93 ?
H3 C3 . 0.93 ?
C4 H4 . 0.93 ?
C5 H5 . 0.93 ?
C8 H8 . 0.93 ?
H9 C9 . 0.98 ?
C10 H10 . 0.93 ?
C11 H11 . 0.93 ?
C12 H12 . 0.93 ?
C13 H13 . 0.93 ?
C15 H15 . 0.93 ?
C16 H16 . 0.93 ?
C18 H18 . 0.93 ?
C19 H19 . 0.93 ?
C20 H20A . 0.96 ?
C20 H20B . 0.96 ?
C20 H20C . 0.96 ?

loop_
_geom_hbond_atom_site_label_D
_geom_hbond_atom_site_label_H
_geom_hbond_atom_site_label_A
_geom_hbond_site_symmetry_A
_geom_hbond_distance_DH
_geom_hbond_distance_HA
_geom_hbond_distance_DA
_geom_hbond_angle_DHA
_geom_hbond_publ_flag
C10 H10 O1 1_455 0.93 2.54 3.370(3) 149 y
N1 H1 Cg 4_445 0.83(3) 2.51 3.207(3) 143 y

loop_
_cod_related_entry_id
_cod_related_entry_database
_cod_related_entry_code
1 ChemSpider 24744724
